data_2018809
loop_
_publ_author_name
'Portilla, Jaime'
'Ontiveros, Ina'
'Cobo, Justo'
'Glidewell, Christopher'

_publ_section_title
;
 5-Methyl-<i>N</i>-[2-nitro-4-(trifluoromethyl)phenyl]-1<i>H</i>-pyrazole-3-amine:
 a chain of hydrogen-bonded <i>R</i>~2~^2^(6) and <i>R</i>~2~^2^(16) rings
;
_journal_coeditor_code YF3024
_journal_issue 2
_journal_name_full 'Acta Crystallographica Section C'
_journal_page_first 172
_journal_page_last 174
_journal_paper_doi 10.1107/S0108270113000607
_journal_volume 69
_journal_year 2013
_chemical_formula_iupac 'C11 H9 F3 N4 O2'
_chemical_formula_moiety 'C11 H9 F3 N4 O2'
_chemical_formula_sum 'C11 H9 F3 N4 O2'
_chemical_formula_weight 286.22
_chemical_name_systematic
;
5-Methyl-<i>N</i>-[2-nitro-4-(trifluoromethyl)phenyl]-1<i>H</i>-pyrazole-
3-amine
;
_space_group_IT_number 2
_symmetry_cell_setting triclinic
_symmetry_space_group_name_Hall '-P 1'
_symmetry_space_group_name_H-M 'P -1'
_atom_sites_solution_hydrogens geom
_atom_sites_solution_primary direct
_atom_sites_solution_secondary difmap
_cell_angle_alpha 93.22(3)
_cell_angle_beta 97.02(3)
_cell_angle_gamma 91.05(3)
_cell_formula_units_Z 2
_cell_length_a 4.957(2)
_cell_length_b 8.737(3)
_cell_length_c 13.562(5)
_cell_measurement_reflns_used 2670
_cell_measurement_temperature 120(2)
_cell_measurement_theta_max 27.50
_cell_measurement_theta_min 2.86
_cell_volume 581.8(4)
_computing_cell_refinement 'DIRAX/LSQ (Duisenberg <i>et al.</i>, 2000)'
_computing_data_collection 'COLLECT (Hooft, 1999)'
_computing_data_reduction 'EVALCCD (Duisenberg <i>et al.</i>, 2003)'
_computing_molecular_graphics 'PLATON (Spek, 2009)'
_computing_publication_material 'SHELXL97 (Sheldrick, 2008) and PLATON (Spek, 2009)'
_computing_structure_refinement 'SHELXL97 (Sheldrick, 2008)'
_computing_structure_solution 'SIR2004 (Burla <i>et al.</i>, 2005)'
_diffrn_ambient_temperature 120(2)
_diffrn_detector_area_resol_mean 9.091
_diffrn_measured_fraction_theta_full 0.998
_diffrn_measured_fraction_theta_max 0.998
_diffrn_measurement_device_type 'Bruker--Nonius KappaCCD'
_diffrn_measurement_method '\f & \w scans'
_diffrn_radiation_monochromator graphite
_diffrn_radiation_source 'Bruker--Nonius FR591 rotating anode'
_diffrn_radiation_type 'Mo K\a'
_diffrn_radiation_wavelength 0.71073
_diffrn_reflns_av_R_equivalents 0.0550
_diffrn_reflns_av_sigmaI/netI 0.0337
_diffrn_reflns_limit_h_max 6
_diffrn_reflns_limit_h_min -6
_diffrn_reflns_limit_k_max 11
_diffrn_reflns_limit_k_min -11
_diffrn_reflns_limit_l_max 17
_diffrn_reflns_limit_l_min -17
_diffrn_reflns_number 14609
_diffrn_reflns_theta_full 27.50
_diffrn_reflns_theta_max 27.50
_diffrn_reflns_theta_min 2.86
_diffrn_standards_decay_% 0
_diffrn_standards_interval_count 0
_diffrn_standards_interval_time 0
_diffrn_standards_number 0
_exptl_absorpt_coefficient_mu 0.148
_exptl_absorpt_correction_T_max 0.977
_exptl_absorpt_correction_T_min 0.939
_exptl_absorpt_correction_type multi-scan
_exptl_absorpt_process_details '(SADABS; Sheldrick, 2003)'
_exptl_crystal_colour orange
_exptl_crystal_density_diffrn 1.634
_exptl_crystal_density_method 'not measured'
_exptl_crystal_description block
_exptl_crystal_F_000 292
_exptl_crystal_size_max 0.43
_exptl_crystal_size_mid 0.20
_exptl_crystal_size_min 0.16
_refine_diff_density_max 0.356
_refine_diff_density_min -0.301
_refine_ls_extinction_method none
_refine_ls_goodness_of_fit_ref 1.071
_refine_ls_hydrogen_treatment constr
_refine_ls_matrix_type full
_refine_ls_number_parameters 182
_refine_ls_number_reflns 2670
_refine_ls_number_restraints 0
_refine_ls_restrained_S_all 1.071
_refine_ls_R_factor_all 0.0618
_refine_ls_R_factor_gt 0.0459
_refine_ls_shift/su_max 0.001
_refine_ls_shift/su_mean 0.000
_refine_ls_structure_factor_coef Fsqd
_refine_ls_weighting_details 'w=1/[\s^2^(Fo^2^)+(0.0582P)^2^+0.3103P] where P=(Fo^2^+2Fc^2^)/3'
_refine_ls_weighting_scheme calc
_refine_ls_wR_factor_gt 0.1133
_refine_ls_wR_factor_ref 0.1246
_reflns_number_gt 2109
_reflns_number_total 2670
_reflns_threshold_expression I>2\s(I)
_cod_data_source_file yf3024.cif
_cod_data_source_block I
_cod_database_code 2018809
_cod_database_fobs_code 2018809

loop_
_symmetry_equiv_pos_as_xyz
'x, y, z'
'-x, -y, -z'

loop_
_atom_site_type_symbol
_atom_site_label
_atom_site_fract_x
_atom_site_fract_y
_atom_site_fract_z
_atom_site_U_iso_or_equiv
_atom_site_adp_type
_atom_site_calc_flag
_atom_site_refinement_flags
_atom_site_occupancy
_atom_site_symmetry_multiplicity
N N1 0.8748(3) 0.09599(17) 0.58201(10) 0.0236(3) Uani d . 1 1
H H1 1.0137 0.0349 0.5916 0.028 Uiso calc R 1 1
N N2 0.7585(3) 0.13140(17) 0.48990(10) 0.0229(3) Uani d . 1 1
C C3 0.5602(3) 0.22565(18) 0.50934(12) 0.0189(3) Uani d . 1 1
C C4 0.5484(3) 0.24949(19) 0.61249(12) 0.0212(3) Uani d . 1 1
H H4 0.4247 0.3110 0.6444 0.025 Uiso calc R 1 1
C C5 0.7558(3) 0.16395(19) 0.65692(12) 0.0215(4) Uani d . 1 1
N N31 0.3848(3) 0.29445(16) 0.43711(10) 0.0201(3) Uani d . 1 1
H H31 0.2591 0.3513 0.4601 0.024 Uiso calc R 1 1
C C31 0.3799(3) 0.28642(18) 0.33628(12) 0.0182(3) Uani d . 1 1
C C32 0.1950(3) 0.36955(18) 0.27219(12) 0.0187(3) Uani d . 1 1
C C33 0.1965(3) 0.36258(19) 0.16914(12) 0.0215(4) Uani d . 1 1
H H33 0.0720 0.4212 0.1289 0.026 Uiso calc R 1 1
C C34 0.3776(3) 0.27112(19) 0.12573(12) 0.0218(4) Uani d . 1 1
C C35 0.5597(3) 0.18541(19) 0.18631(13) 0.0230(4) Uani d . 1 1
H H35 0.6838 0.1211 0.1567 0.028 Uiso calc R 1 1
C C36 0.5619(3) 0.19277(19) 0.28757(13) 0.0216(4) Uani d . 1 1
H H36 0.6886 0.1336 0.3265 0.026 Uiso calc R 1 1
N N32 -0.0104(3) 0.46636(16) 0.30907(10) 0.0202(3) Uani d . 1 1
O O1 -0.0295(2) 0.47603(14) 0.39979(9) 0.0245(3) Uani d . 1 1
O O2 -0.1633(3) 0.53477(14) 0.24871(9) 0.0263(3) Uani d . 1 1
C C37 0.3781(4) 0.2590(2) 0.01521(14) 0.0292(4) Uani d . 1 1
F F1 0.2346(3) 0.36757(15) -0.03101(8) 0.0431(3) Uani d . 1 1
F F2 0.2700(3) 0.12478(15) -0.02535(9) 0.0512(4) Uani d . 1 1
F F3 0.6293(3) 0.2679(2) -0.01064(9) 0.0552(4) Uani d . 1 1
C C51 0.8584(4) 0.1428(2) 0.76335(13) 0.0284(4) Uani d . 1 1
H H51A 0.8490 0.0337 0.7761 0.043 Uiso calc R 1 1
H H51B 0.7462 0.2004 0.8064 0.043 Uiso calc R 1 1
H H51C 1.0474 0.1805 0.7773 0.043 Uiso calc R 1 1

loop_
_atom_site_aniso_label
_atom_site_aniso_U_11
_atom_site_aniso_U_22
_atom_site_aniso_U_33
_atom_site_aniso_U_12
_atom_site_aniso_U_13
_atom_site_aniso_U_23
N1 0.0261(7) 0.0228(7) 0.0222(7) 0.0120(6) 0.0012(6) 0.0025(6)
N2 0.0258(7) 0.0213(7) 0.0219(7) 0.0101(6) 0.0025(6) 0.0022(6)
C3 0.0199(8) 0.0141(7) 0.0225(8) 0.0030(6) 0.0018(6) 0.0007(6)
C4 0.0251(8) 0.0160(8) 0.0230(8) 0.0061(6) 0.0050(6) -0.0003(6)
C5 0.0249(8) 0.0184(8) 0.0214(8) 0.0039(6) 0.0033(6) 0.0014(6)
N31 0.0218(7) 0.0177(7) 0.0211(7) 0.0079(5) 0.0026(5) 0.0019(5)
C31 0.0196(7) 0.0130(7) 0.0220(8) 0.0017(6) 0.0032(6) -0.0005(6)
C32 0.0202(8) 0.0139(7) 0.0221(8) 0.0043(6) 0.0028(6) 0.0000(6)
C33 0.0241(8) 0.0175(8) 0.0225(8) 0.0039(6) 0.0004(6) 0.0012(6)
C34 0.0259(8) 0.0194(8) 0.0197(8) 0.0023(6) 0.0020(6) -0.0005(6)
C35 0.0246(8) 0.0202(8) 0.0241(8) 0.0066(6) 0.0039(6) -0.0022(7)
C36 0.0252(8) 0.0160(8) 0.0237(8) 0.0068(6) 0.0023(6) 0.0002(6)
N32 0.0230(7) 0.0144(6) 0.0230(7) 0.0043(5) 0.0016(5) 0.0004(5)
O1 0.0297(6) 0.0245(6) 0.0200(6) 0.0103(5) 0.0045(5) 0.0007(5)
O2 0.0310(7) 0.0234(6) 0.0247(6) 0.0137(5) 0.0009(5) 0.0036(5)
C37 0.0349(10) 0.0295(10) 0.0233(9) 0.0120(8) 0.0029(7) -0.0001(7)
F1 0.0643(8) 0.0441(7) 0.0221(6) 0.0264(6) 0.0045(5) 0.0079(5)
F2 0.0863(10) 0.0350(7) 0.0277(6) 0.0079(7) -0.0066(6) -0.0112(5)
F3 0.0426(7) 0.0989(12) 0.0269(6) 0.0169(7) 0.0136(5) 0.0042(7)
C51 0.0360(10) 0.0261(9) 0.0227(9) 0.0061(8) 0.0005(7) 0.0024(7)

loop_
_atom_type_symbol
_atom_type_description
_atom_type_scat_dispersion_real
_atom_type_scat_dispersion_imag
_atom_type_scat_source
C C 0.0033 0.0016 'International Tables Vol C Tables 4.2.6.8 and 6.1.1.4'
H H 0.0000 0.0000 'International Tables Vol C Tables 4.2.6.8 and 6.1.1.4'
F F 0.0171 0.0103 'International Tables Vol C Tables 4.2.6.8 and 6.1.1.4'
N N 0.0061 0.0033 'International Tables Vol C Tables 4.2.6.8 and 6.1.1.4'
O O 0.0106 0.0060 'International Tables Vol C Tables 4.2.6.8 and 6.1.1.4'

loop_
_geom_angle_atom_site_label_1
_geom_angle_atom_site_label_2
_geom_angle_atom_site_label_3
_geom_angle
_geom_angle_publ_flag
C5 N1 N2 113.33(14) ?
C5 N1 H1 123.3 ?
N2 N1 H1 123.3 ?
C3 N2 N1 103.60(13) ?
N2 C3 N31 124.68(15) ?
N2 C3 C4 111.95(14) ?
N31 C3 C4 123.36(14) ?
C5 C4 C3 104.96(14) ?
C5 C4 H4 127.5 ?
C3 C4 H4 127.5 ?
N1 C5 C4 106.16(15) ?
N1 C5 C51 121.45(15) ?
C4 C5 C51 132.36(16) ?
C31 N31 C3 129.53(14) y
C31 N31 H31 115.2 ?
C3 N31 H31 115.2 ?
N31 C31 C32 123.01(14) ?
N31 C31 C36 121.78(15) ?
C32 C31 C36 115.21(15) ?
C33 C32 C31 122.29(15) ?
C33 C32 N32 115.25(14) ?
C31 C32 N32 122.46(15) ?
C34 C33 C32 120.26(15) ?
C34 C33 H33 119.9 ?
C32 C33 H33 119.9 ?
C33 C34 C35 119.10(15) ?
C33 C34 C37 121.13(15) ?
C35 C34 C37 119.75(15) ?
C36 C35 C34 121.08(15) ?
C36 C35 H35 119.5 ?
C34 C35 H35 119.5 ?
C35 C36 C31 122.05(15) ?
C35 C36 H36 119.0 ?
C31 C36 H36 119.0 ?
O2 N32 O1 122.11(14) ?
O2 N32 C32 118.58(14) ?
O1 N32 C32 119.30(13) ?
F1 C37 F3 107.16(16) ?
F1 C37 F2 106.00(16) ?
F3 C37 F2 106.14(16) ?
F1 C37 C34 113.04(15) ?
F3 C37 C34 112.20(15) ?
F2 C37 C34 111.82(16) ?
C5 C51 H51A 109.5 ?
C5 C51 H51B 109.5 ?
H51A C51 H51B 109.5 ?
C5 C51 H51C 109.5 ?
H51A C51 H51C 109.5 ?
H51B C51 H51C 109.5 ?

loop_
_geom_bond_atom_site_label_1
_geom_bond_atom_site_label_2
_geom_bond_distance
_geom_bond_publ_flag
N1 N2 1.365(2) y
N1 H1 0.8800 ?
N2 C3 1.335(2) y
C3 N31 1.398(2) ?
C3 C4 1.411(2) y
C4 C5 1.381(2) y
C4 H4 0.9500 ?
C5 N1 1.351(2) y
C5 C51 1.493(2) ?
C32 N32 1.453(2) y
N32 O1 1.2439(18) y
N32 O2 1.2338(18) y
C31 C32 1.422(2) y
C32 C33 1.396(2) y
C33 C34 1.376(2) y
C33 H33 0.9500 ?
C34 C35 1.401(2) y
C34 C37 1.497(2) ?
C35 C36 1.370(2) y
C35 H35 0.9500 ?
C36 C31 1.425(2) y
C36 H36 0.9500 ?
N31 C31 1.363(2) y
N31 H31 0.8800 ?
C37 F1 1.335(2) ?
C37 F3 1.336(2) ?
C37 F2 1.341(2) ?
C51 H51A 0.9800 ?
C51 H51B 0.9800 ?
C51 H51C 0.9800 ?

loop_
_geom_hbond_atom_site_label_D
_geom_hbond_atom_site_label_H
_geom_hbond_atom_site_label_A
_geom_hbond_site_symmetry_A
_geom_hbond_distance_DH
_geom_hbond_distance_HA
_geom_hbond_distance_DA
_geom_hbond_angle_DHA
_geom_hbond_publ_flag
N1 H1 N2 2_756 0.88 2.19 2.924(2) 141 y
N31 H31 O1 . 0.88 1.94 2.636(2) 135 y
C4 H4 O2 2_566 0.95 2.43 3.369(2) 170 y
C36 H36 N2 . 0.95 2.20 2.881(2) 128 y

loop_
_geom_torsion_atom_site_label_1
_geom_torsion_atom_site_label_2
_geom_torsion_atom_site_label_3
_geom_torsion_atom_site_label_4
_geom_torsion
_geom_torsion_publ_flag
C5 N1 N2 C3 0.24(19) ?
N1 N2 C3 N31 179.11(15) ?
N1 N2 C3 C4 -0.40(18) ?
N2 C3 C4 C5 0.4(2) ?
N31 C3 C4 C5 -179.10(15) ?
N2 N1 C5 C4 0.0(2) ?
N2 N1 C5 C51 -178.36(15) ?
C3 C4 C5 N1 -0.25(19) ?
C3 C4 C5 C51 177.88(18) ?
N2 C3 N31 C31 -2.2(3) y
C4 C3 N31 C31 177.23(16) y
C3 N31 C31 C32 -176.90(15) y
C3 N31 C31 C36 3.2(3) y
N31 C31 C32 C33 178.59(15) ?
C36 C31 C32 C33 -1.5(2) ?
N31 C31 C32 N32 -2.1(2) ?
C36 C31 C32 N32 177.86(14) ?
C31 C32 C33 C34 1.1(3) ?
N32 C32 C33 C34 -178.23(15) ?
C32 C33 C34 C35 0.0(3) ?
C32 C33 C34 C37 178.50(16) ?
C33 C34 C35 C36 -0.7(3) ?
C37 C34 C35 C36 -179.25(16) ?
C34 C35 C36 C31 0.3(3) ?
N31 C31 C36 C35 -179.33(16) ?
C32 C31 C36 C35 0.7(2) ?
C31 C32 N32 O1 -1.0(2) y
C31 C32 N32 O2 -179.97(14) y
C33 C32 N32 O1 178.35(14) y
C33 C32 N32 O2 -0.6(2) y
C33 C34 C37 F1 13.9(3) ?
C35 C34 C37 F1 -167.61(16) ?
C33 C34 C37 F3 135.22(18) ?
C35 C34 C37 F3 -46.3(2) ?
C33 C34 C37 F2 -105.6(2) ?
C35 C34 C37 F2 72.9(2) ?
